data_4303094
loop_
_publ_author_name
'Voltaire G. Organo'
'Alexander S. Filatov'
'Justin S. Quartararo'
'Zachary M. Friedman'
'Elena V. Rybak-Akimova'

_publ_contact_author_address
;
Department of Chemistry
Tufts University
Medford MA 02155
USA
;
_publ_contact_author_email erybakak@granite.tufts.edu
_publ_contact_author_fax 617-627-3443
_publ_contact_author_name
;
Rybak-Akimova, Elena V. 
;
_publ_contact_author_phone 617-627-3413
_publ_section_title
;
Nickel(II) Complexes of Monofunctionalized Pyridine-Azamacrocycles:
Synthesis, Structures, Pendant Arm "On-Off" Coordination Equilibria,
and Peroxidase-like Activity
;
_journal_name_full 'Inorganic Chemistry'
_journal_page_first 8456
_journal_page_last 8468
_journal_paper_doi 10.1021/ic901083u
_journal_volume 48
_journal_year 2009
_chemical_formula_moiety 'C20 H34 N6 Ni O, C2 H3 N, 2(Cl O4)'
_chemical_formula_sum 'C22 H37 Cl2 N7 Ni O9'
_chemical_formula_weight 673.20
_chemical_name_systematic
; 
 (3-[(2R,12S)-2,12-dimethyl-3,7,11,17-tetrazabicyclo[11.3.1]heptadeca-
1(16),13(17),14-trien-7-yl]propanamide)-acetonitrile-nickel(II) 
diperchlorate acetonitrile solvate 
;
_space_group_IT_number 14
_symmetry_cell_setting monoclinic
_symmetry_Int_Tables_number 14
_symmetry_space_group_name_Hall '-P 2ybc'
_symmetry_space_group_name_H-M 'P 1 21/c 1'
_atom_sites_solution_hydrogens geom
_atom_sites_solution_primary direct
_atom_sites_solution_secondary difmap
_audit_creation_method SHELXL-97
_cell_angle_alpha 90.00
_cell_angle_beta 108.913(2)
_cell_angle_gamma 90.00
_cell_formula_units_Z 4
_cell_length_a 13.2106(15)
_cell_length_b 14.6125(17)
_cell_length_c 16.2692(19)
_cell_measurement_reflns_used 5882
_cell_measurement_temperature 173(2)
_cell_measurement_theta_max 28.20
_cell_measurement_theta_min 2.62
_cell_volume 2971.0(6)
_computing_cell_refinement 'SAINT Ver. 6.22  (Bruker-AXS, 2003)'
_computing_data_collection 'SMART Ver. 5.622 (Bruker-AXS, 2003)'
_computing_data_reduction 'SAINT Ver. 6.22'
_computing_molecular_graphics 'SHELXTL Ver. 6.14'
_computing_publication_material 'SHELXTL Ver. 6.14'
_computing_structure_refinement 'SHELXTL Ver. 6.14'
_computing_structure_solution 'SHELXTL Ver. 6.14 (Bruker-AXS, 2003)'
_diffrn_ambient_temperature 173(2)
_diffrn_measured_fraction_theta_full 0.999
_diffrn_measured_fraction_theta_max 0.944
_diffrn_measurement_device_type 'Bruker SMART APEX CCD area-detector'
_diffrn_measurement_method '0.30\% \w scans'
_diffrn_radiation_monochromator graphite
_diffrn_radiation_source 'fine-focus sealed tube'
_diffrn_radiation_type Mo-K\a
_diffrn_radiation_wavelength 0.71073
_diffrn_reflns_av_R_equivalents 0.0354
_diffrn_reflns_av_sigmaI/netI 0.0351
_diffrn_reflns_limit_h_max 17
_diffrn_reflns_limit_h_min -17
_diffrn_reflns_limit_k_max 18
_diffrn_reflns_limit_k_min -19
_diffrn_reflns_limit_l_max 21
_diffrn_reflns_limit_l_min -20
_diffrn_reflns_number 25486
_diffrn_reflns_theta_full 25.00
_diffrn_reflns_theta_max 28.29
_diffrn_reflns_theta_min 1.63
_diffrn_standards_number 0
_exptl_absorpt_coefficient_mu 0.893
_exptl_absorpt_correction_T_max 0.8777
_exptl_absorpt_correction_T_min 0.8558
_exptl_absorpt_correction_type multi-scan
_exptl_absorpt_process_details
;
SADABS  (Bruker-AXS, 2003)
;
_exptl_crystal_colour blue
_exptl_crystal_density_diffrn 1.505
_exptl_crystal_density_method 'not measured'
_exptl_crystal_description cube
_exptl_crystal_F_000 1408
_exptl_crystal_size_max 0.18
_exptl_crystal_size_mid 0.16
_exptl_crystal_size_min 0.15
_refine_diff_density_max 0.764
_refine_diff_density_min -0.391
_refine_diff_density_rms 0.087
_refine_ls_extinction_method none
_refine_ls_goodness_of_fit_ref 1.038
_refine_ls_hydrogen_treatment constr
_refine_ls_matrix_type full
_refine_ls_number_parameters 374
_refine_ls_number_reflns 6971
_refine_ls_number_restraints 0
_refine_ls_restrained_S_all 1.038
_refine_ls_R_factor_all 0.0745
_refine_ls_R_factor_gt 0.0578
_refine_ls_shift/su_max 0.001
_refine_ls_shift/su_mean 0.000
_refine_ls_structure_factor_coef Fsqd
_refine_ls_weighting_details 'calc w=1/[\s^2^(Fo^2^)+(0.0722P)^2^+3.8665P] where P=(Fo^2^+2Fc^2^)/3'
_refine_ls_weighting_scheme calc
_refine_ls_wR_factor_gt 0.1405
_refine_ls_wR_factor_ref 0.1554
_reflns_number_gt 5529
_reflns_number_total 6971
_reflns_threshold_expression I>2\s(I)
_cod_data_source_file ic901083u_si_001_1.cif
_cod_data_source_block '[Ni(LCONH2)](ClO4)2*CH3CN'
_cod_depositor_comments
;
The following automatic conversions were performed:
'_symmetry_cell_setting' value 'Monoclinic' changed to 'monoclinic'
according to '/home/saulius/struct/CIF-dictionaries/cif_core.dic'
dictionary named 'cif_core.dic' version 2.4.1 from 2010-06-29.

Automatic conversion script
Id: cif_fix_enum 1527 2010-12-29 10:47:43Z saulius 
;
_cod_original_sg_symbol_Hall '-P 2ybc     '
_cod_original_sg_symbol_H-M 'P 1 21/c 1 '
_cod_database_code 4303094

loop_
_symmetry_equiv_pos_as_xyz
'x, y, z'
'-x, y+1/2, -z+1/2'
'-x, -y, -z'
'x, -y-1/2, z-1/2'

loop_
_atom_site_label
_atom_site_type_symbol
_atom_site_fract_x
_atom_site_fract_y
_atom_site_fract_z
_atom_site_U_iso_or_equiv
_atom_site_adp_type
_atom_site_occupancy
_atom_site_symmetry_multiplicity
_atom_site_calc_flag
_atom_site_refinement_flags
_atom_site_disorder_assembly
_atom_site_disorder_group
Ni1 Ni 0.24572(3) 0.98906(3) 0.24824(2) 0.02785(12) Uani 1 1 d . . .
Cl1 Cl 0.37700(7) 0.19164(7) 1.00899(7) 0.0482(2) Uani 1 1 d . . .
Cl2 Cl 0.22184(7) 0.66847(6) 0.06598(6) 0.0437(2) Uani 1 1 d . . .
O1 O 0.3052(3) 0.1225(3) 0.9681(3) 0.1092(16) Uani 1 1 d . . .
O2 O 0.3244(4) 0.2779(3) 0.9962(3) 0.1016(15) Uani 1 1 d . . .
O3 O 0.4620(3) 0.1978(3) 0.9743(2) 0.0741(10) Uani 1 1 d . . .
O4 O 0.4186(3) 0.1736(3) 1.1002(2) 0.0841(11) Uani 1 1 d . . .
O5 O 0.1140(2) 0.6549(2) 0.0130(2) 0.0608(8) Uani 1 1 d . . .
O6 O 0.2285(3) 0.6901(2) 0.15347(18) 0.0624(8) Uani 1 1 d . . .
O7 O 0.2682(3) 0.7434(3) 0.0331(2) 0.0873(12) Uani 1 1 d . . .
O8 O 0.2807(2) 0.5873(2) 0.0663(2) 0.0712(10) Uani 1 1 d . . .
O9 O 0.28244(18) 0.96950(17) 0.13336(14) 0.0377(5) Uani 1 1 d . . .
N1 N 0.0992(2) 1.0262(2) 0.17571(16) 0.0342(6) Uani 1 1 d . . .
N2 N 0.1706(2) 0.86050(19) 0.23509(18) 0.0362(6) Uani 1 1 d . . .
H2N H 0.1907 0.8288 0.1933 0.043 Uiso 1 1 calc R . .
N3 N 0.4001(2) 0.94877(19) 0.32484(17) 0.0332(6) Uani 1 1 d . . .
N4 N 0.2739(2) 1.12662(19) 0.22542(19) 0.0367(6) Uani 1 1 d . . .
H4N H 0.2999 1.1255 0.1787 0.044 Uiso 1 1 calc R . .
N5 N 0.2027(2) 1.0238(2) 0.35835(17) 0.0374(6) Uani 1 1 d . . .
N6 N 0.3917(3) 0.9414(2) 0.0563(2) 0.0468(7) Uani 1 1 d . . .
H6A H 0.3571 0.9806 0.0159 0.056 Uiso 1 1 calc R . .
H6B H 0.4471 0.9114 0.0511 0.056 Uiso 1 1 calc R . .
N7 N 0.9069(5) -0.0089(5) 0.3050(4) 0.117(2) Uani 1 1 d . . .
C1 C 0.0818(3) 1.1129(3) 0.1485(2) 0.0405(8) Uani 1 1 d . . .
C2 C -0.0155(3) 1.1376(3) 0.0887(2) 0.0523(10) Uani 1 1 d . . .
H2 H -0.0295 1.1992 0.0697 0.063 Uiso 1 1 calc R . .
C3 C -0.0914(3) 1.0703(4) 0.0575(3) 0.0608(12) Uani 1 1 d . . .
H3 H -0.1575 1.0854 0.0146 0.073 Uiso 1 1 calc R . .
C4 C -0.0735(3) 0.9823(3) 0.0870(3) 0.0547(11) Uani 1 1 d . . .
H4 H -0.1264 0.9364 0.0652 0.066 Uiso 1 1 calc R . .
C5 C 0.0239(3) 0.9613(3) 0.1496(2) 0.0406(8) Uani 1 1 d . . .
C6 C 0.0515(3) 0.8719(3) 0.1991(2) 0.0431(8) Uani 1 1 d . . .
H6 H 0.0261 0.8783 0.2504 0.052 Uiso 1 1 calc R . .
C7 C -0.0065(3) 0.7895(3) 0.1488(3) 0.0628(12) Uani 1 1 d . . .
H7A H 0.0111 0.7831 0.0950 0.094 Uiso 1 1 calc R . .
H7B H -0.0839 0.7978 0.1347 0.094 Uiso 1 1 calc R . .
H7C H 0.0159 0.7343 0.1843 0.094 Uiso 1 1 calc R . .
C8 C 0.2039(3) 0.8035(3) 0.3142(2) 0.0424(8) Uani 1 1 d . . .
H8A H 0.1709 0.7422 0.3003 0.051 Uiso 1 1 calc R . .
H8B H 0.1769 0.8316 0.3585 0.051 Uiso 1 1 calc R . .
C9 C 0.3254(3) 0.7927(2) 0.3523(2) 0.0402(8) Uani 1 1 d . . .
H9A H 0.3411 0.7463 0.3991 0.048 Uiso 1 1 calc R . .
H9B H 0.3520 0.7686 0.3063 0.048 Uiso 1 1 calc R . .
C10 C 0.3878(3) 0.8791(2) 0.3892(2) 0.0373(7) Uani 1 1 d . . .
H10A H 0.3524 0.9094 0.4271 0.045 Uiso 1 1 calc R . .
H10B H 0.4603 0.8608 0.4266 0.045 Uiso 1 1 calc R . .
C11 C 0.4543(3) 1.0307(3) 0.3778(2) 0.0402(8) Uani 1 1 d . . .
H11A H 0.5282 1.0128 0.4123 0.048 Uiso 1 1 calc R . .
H11B H 0.4162 1.0457 0.4194 0.048 Uiso 1 1 calc R . .
C12 C 0.4600(3) 1.1168(3) 0.3272(3) 0.0482(9) Uani 1 1 d . . .
H12A H 0.4809 1.0992 0.2762 0.058 Uiso 1 1 calc R . .
H12B H 0.5174 1.1565 0.3645 0.058 Uiso 1 1 calc R . .
C13 C 0.3565(3) 1.1732(3) 0.2952(3) 0.0514(9) Uani 1 1 d . . .
H13A H 0.3294 1.1844 0.3444 0.062 Uiso 1 1 calc R . .
H13B H 0.3722 1.2333 0.2739 0.062 Uiso 1 1 calc R . .
C14 C 0.1711(3) 1.1775(3) 0.1935(3) 0.0467(9) Uani 1 1 d . . .
H14 H 0.1559 1.1997 0.2465 0.056 Uiso 1 1 calc R . .
C15 C 0.1735(4) 1.2611(3) 0.1405(4) 0.0763(15) Uani 1 1 d . . .
H15A H 0.2341 1.2999 0.1722 0.114 Uiso 1 1 calc R . .
H15B H 0.1067 1.2954 0.1298 0.114 Uiso 1 1 calc R . .
H15C H 0.1812 1.2426 0.0849 0.114 Uiso 1 1 calc R . .
C16 C 0.4744(3) 0.9120(3) 0.2801(2) 0.0406(8) Uani 1 1 d . . .
H16A H 0.5245 0.8689 0.3202 0.049 Uiso 1 1 calc R . .
H16B H 0.5174 0.9635 0.2698 0.049 Uiso 1 1 calc R . .
C17 C 0.4222(3) 0.8624(3) 0.1930(2) 0.0404(8) Uani 1 1 d . . .
H17A H 0.4784 0.8328 0.1742 0.048 Uiso 1 1 calc R . .
H17B H 0.3736 0.8140 0.2008 0.048 Uiso 1 1 calc R . .
C18 C 0.3606(3) 0.9277(2) 0.1247(2) 0.0342(7) Uani 1 1 d . . .
C19 C 0.7159(5) 0.0288(5) 0.2059(4) 0.0940(19) Uani 1 1 d . . .
H19A H 0.7195 0.0694 0.1590 0.141 Uiso 1 1 calc R . .
H19B H 0.6764 0.0590 0.2398 0.141 Uiso 1 1 calc R . .
H19C H 0.6793 -0.0280 0.1809 0.141 Uiso 1 1 calc R . .
C20 C 0.8228(5) 0.0079(4) 0.2616(4) 0.0768(15) Uani 1 1 d . . .
C22 C 0.1640(3) 1.0451(2) 0.4078(2) 0.0366(7) Uani 1 1 d . . .
C21 C 0.1162(3) 1.0740(3) 0.4720(3) 0.0517(10) Uani 1 1 d . . .
H21A H 0.1529 1.1288 0.5018 0.077 Uiso 1 1 calc R . .
H21B H 0.1230 1.0248 0.5145 0.077 Uiso 1 1 calc R . .
H21C H 0.0403 1.0878 0.4432 0.077 Uiso 1 1 calc R . .

loop_
_atom_site_aniso_label
_atom_site_aniso_U_11
_atom_site_aniso_U_22
_atom_site_aniso_U_33
_atom_site_aniso_U_23
_atom_site_aniso_U_13
_atom_site_aniso_U_12
Ni1 0.0235(2) 0.0346(2) 0.0237(2) -0.00294(15) 0.00530(15) 0.00101(15)
Cl1 0.0394(5) 0.0467(5) 0.0617(6) 0.0036(4) 0.0210(4) -0.0019(4)
Cl2 0.0473(5) 0.0460(5) 0.0396(4) -0.0089(4) 0.0165(4) -0.0057(4)
O1 0.081(3) 0.083(3) 0.125(4) 0.018(2) -0.020(2) -0.038(2)
O2 0.122(3) 0.081(3) 0.133(4) 0.033(2) 0.084(3) 0.048(2)
O3 0.0592(19) 0.094(3) 0.082(2) 0.0075(19) 0.0409(18) 0.0140(18)
O4 0.093(3) 0.104(3) 0.054(2) 0.0120(19) 0.0213(18) -0.006(2)
O5 0.0482(16) 0.0595(18) 0.0695(19) 0.0005(15) 0.0120(14) -0.0013(13)
O6 0.088(2) 0.0588(18) 0.0455(16) -0.0073(13) 0.0295(16) 0.0007(16)
O7 0.110(3) 0.096(3) 0.0562(19) -0.0054(18) 0.0277(19) -0.056(2)
O8 0.0403(15) 0.075(2) 0.093(2) -0.0401(18) 0.0143(15) 0.0049(14)
O9 0.0326(12) 0.0515(14) 0.0289(11) -0.0045(10) 0.0099(9) 0.0063(10)
N1 0.0288(13) 0.0459(16) 0.0258(13) -0.0041(11) 0.0059(10) 0.0059(11)
N2 0.0295(13) 0.0421(15) 0.0372(14) -0.0037(12) 0.0109(11) -0.0031(11)
N3 0.0270(13) 0.0402(15) 0.0299(13) -0.0017(11) 0.0059(10) 0.0025(11)
N4 0.0333(14) 0.0365(15) 0.0396(15) 0.0001(12) 0.0108(12) 0.0017(11)
N5 0.0344(14) 0.0476(17) 0.0294(14) -0.0030(12) 0.0093(11) 0.0039(12)
N6 0.0500(18) 0.0530(19) 0.0447(17) 0.0012(14) 0.0253(15) 0.0053(14)
N7 0.102(4) 0.150(6) 0.105(4) -0.018(4) 0.040(4) 0.040(4)
C1 0.0365(17) 0.052(2) 0.0306(16) 0.0005(14) 0.0077(14) 0.0108(15)
C2 0.048(2) 0.066(3) 0.040(2) 0.0114(18) 0.0100(17) 0.0228(19)
C3 0.035(2) 0.097(4) 0.041(2) 0.003(2) -0.0009(17) 0.017(2)
C4 0.0279(17) 0.084(3) 0.045(2) -0.013(2) 0.0015(15) -0.0012(18)
C5 0.0308(16) 0.057(2) 0.0330(17) -0.0087(15) 0.0089(13) -0.0012(15)
C6 0.0318(17) 0.051(2) 0.0449(19) -0.0092(16) 0.0099(15) -0.0074(15)
C7 0.044(2) 0.068(3) 0.073(3) -0.020(2) 0.014(2) -0.019(2)
C8 0.0423(19) 0.0427(19) 0.0429(19) -0.0007(15) 0.0148(16) -0.0043(15)
C9 0.049(2) 0.0374(18) 0.0362(17) 0.0055(14) 0.0161(15) 0.0054(15)
C10 0.0359(17) 0.0461(19) 0.0271(15) 0.0045(13) 0.0064(13) 0.0065(14)
C11 0.0313(16) 0.050(2) 0.0307(16) -0.0048(14) -0.0015(13) -0.0023(14)
C12 0.0403(19) 0.049(2) 0.050(2) -0.0059(17) 0.0075(16) -0.0135(16)
C13 0.052(2) 0.043(2) 0.051(2) -0.0035(17) 0.0055(18) -0.0083(17)
C14 0.046(2) 0.043(2) 0.047(2) 0.0050(16) 0.0113(17) 0.0087(16)
C15 0.065(3) 0.058(3) 0.113(4) 0.036(3) 0.038(3) 0.020(2)
C16 0.0277(15) 0.056(2) 0.0363(17) -0.0021(15) 0.0081(13) 0.0066(14)
C17 0.0363(17) 0.048(2) 0.0376(18) -0.0027(15) 0.0128(14) 0.0079(14)
C18 0.0324(16) 0.0371(17) 0.0346(16) -0.0062(13) 0.0131(13) -0.0031(13)
C19 0.081(4) 0.103(5) 0.101(5) -0.043(4) 0.032(4) -0.014(3)
C20 0.082(4) 0.083(4) 0.077(4) -0.011(3) 0.042(3) 0.008(3)
C22 0.0371(17) 0.0346(17) 0.0369(17) 0.0011(13) 0.0103(14) 0.0024(13)
C21 0.063(3) 0.050(2) 0.053(2) -0.0006(18) 0.034(2) 0.0103(19)

loop_
_atom_type_symbol
_atom_type_description
_atom_type_scat_dispersion_real
_atom_type_scat_dispersion_imag
_atom_type_scat_source
C C 0.0033 0.0016 'International Tables Vol C Tables 4.2.6.8 and 6.1.1.4'
H H 0.0000 0.0000 'International Tables Vol C Tables 4.2.6.8 and 6.1.1.4'
N N 0.0061 0.0033 'International Tables Vol C Tables 4.2.6.8 and 6.1.1.4'
O O 0.0106 0.0060 'International Tables Vol C Tables 4.2.6.8 and 6.1.1.4'
Cl Cl 0.1484 0.1585 'International Tables Vol C Tables 4.2.6.8 and 6.1.1.4'
Ni Ni 0.3393 1.1124 'International Tables Vol C Tables 4.2.6.8 and 6.1.1.4'

loop_
_geom_angle_atom_site_label_1
_geom_angle_atom_site_label_2
_geom_angle_atom_site_label_3
_geom_angle
_geom_angle_site_symmetry_1
_geom_angle_site_symmetry_3
_geom_angle_publ_flag
N1 Ni1 O9 88.28(10) . . yes
N1 Ni1 N4 80.08(11) . . yes
O9 Ni1 N4 82.38(11) . . yes
N1 Ni1 N3 179.56(11) . . yes
O9 Ni1 N3 91.72(10) . . yes
N4 Ni1 N3 100.36(11) . . yes
N1 Ni1 N2 81.20(11) . . yes
O9 Ni1 N2 91.46(10) . . yes
N4 Ni1 N2 160.44(11) . . yes
N3 Ni1 N2 98.36(11) . . yes
N1 Ni1 N5 87.71(11) . . yes
O9 Ni1 N5 173.44(10) . . yes
N4 Ni1 N5 91.82(12) . . yes
N3 Ni1 N5 92.32(10) . . yes
N2 Ni1 N5 93.05(11) . . yes
O1 Cl1 O3 111.2(3) . . ?
O1 Cl1 O2 110.3(3) . . ?
O3 Cl1 O2 107.4(2) . . ?
O1 Cl1 O4 109.5(3) . . ?
O3 Cl1 O4 109.8(2) . . ?
O2 Cl1 O4 108.7(3) . . ?
O8 Cl2 O5 109.02(18) . . ?
O8 Cl2 O6 108.9(2) . . ?
O5 Cl2 O6 111.1(2) . . ?
O8 Cl2 O7 109.8(2) . . ?
O5 Cl2 O7 110.2(2) . . ?
O6 Cl2 O7 107.7(2) . . ?
C18 O9 Ni1 127.3(2) . . yes
C1 N1 C5 122.4(3) . . yes
C1 N1 Ni1 119.0(2) . . yes
C5 N1 Ni1 118.3(2) . . yes
C8 N2 C6 112.4(3) . . yes
C8 N2 Ni1 114.7(2) . . yes
C6 N2 Ni1 109.9(2) . . yes
C8 N2 H2N 106.4 . . ?
C6 N2 H2N 106.4 . . ?
Ni1 N2 H2N 106.4 . . ?
C16 N3 C10 109.3(3) . . yes
C16 N3 C11 107.3(3) . . yes
C10 N3 C11 106.0(2) . . yes
C16 N3 Ni1 118.40(19) . . yes
C10 N3 Ni1 107.44(19) . . yes
C11 N3 Ni1 107.8(2) . . yes
C13 N4 C14 113.9(3) . . yes
C13 N4 Ni1 116.0(2) . . yes
C14 N4 Ni1 110.3(2) . . yes
C13 N4 H4N 105.2 . . ?
C14 N4 H4N 105.2 . . ?
Ni1 N4 H4N 105.2 . . ?
C22 N5 Ni1 168.9(3) . . yes
C18 N6 H6A 120.0 . . ?
C18 N6 H6B 120.0 . . ?
H6A N6 H6B 120.0 . . ?
N1 C1 C2 120.0(4) . . ?
N1 C1 C14 114.2(3) . . ?
C2 C1 C14 125.6(4) . . ?
C3 C2 C1 118.1(4) . . ?
C3 C2 H2 120.9 . . ?
C1 C2 H2 120.9 . . ?
C4 C3 C2 121.3(4) . . ?
C4 C3 H3 119.4 . . ?
C2 C3 H3 119.4 . . ?
C3 C4 C5 118.6(4) . . ?
C3 C4 H4 120.7 . . ?
C5 C4 H4 120.7 . . ?
N1 C5 C4 119.4(4) . . ?
N1 C5 C6 114.5(3) . . ?
C4 C5 C6 125.8(4) . . ?
N2 C6 C5 110.2(3) . . ?
N2 C6 C7 113.8(3) . . ?
C5 C6 C7 113.9(3) . . ?
N2 C6 H6 106.1 . . ?
C5 C6 H6 106.1 . . ?
C7 C6 H6 106.1 . . ?
C6 C7 H7A 109.5 . . ?
C6 C7 H7B 109.5 . . ?
H7A C7 H7B 109.5 . . ?
C6 C7 H7C 109.5 . . ?
H7A C7 H7C 109.5 . . ?
H7B C7 H7C 109.5 . . ?
N2 C8 C9 112.9(3) . . ?
N2 C8 H8A 109.0 . . ?
C9 C8 H8A 109.0 . . ?
N2 C8 H8B 109.0 . . ?
C9 C8 H8B 109.0 . . ?
H8A C8 H8B 107.8 . . ?
C10 C9 C8 116.0(3) . . ?
C10 C9 H9A 108.3 . . ?
C8 C9 H9A 108.3 . . ?
C10 C9 H9B 108.3 . . ?
C8 C9 H9B 108.3 . . ?
H9A C9 H9B 107.4 . . ?
N3 C10 C9 116.9(3) . . ?
N3 C10 H10A 108.1 . . ?
C9 C10 H10A 108.1 . . ?
N3 C10 H10B 108.1 . . ?
C9 C10 H10B 108.1 . . ?
H10A C10 H10B 107.3 . . ?
N3 C11 C12 116.4(3) . . ?
N3 C11 H11A 108.2 . . ?
C12 C11 H11A 108.2 . . ?
N3 C11 H11B 108.2 . . ?
C12 C11 H11B 108.2 . . ?
H11A C11 H11B 107.3 . . ?
C11 C12 C13 115.7(3) . . ?
C11 C12 H12A 108.4 . . ?
C13 C12 H12A 108.4 . . ?
C11 C12 H12B 108.4 . . ?
C13 C12 H12B 108.4 . . ?
H12A C12 H12B 107.4 . . ?
N4 C13 C12 111.8(3) . . ?
N4 C13 H13A 109.3 . . ?
C12 C13 H13A 109.3 . . ?
N4 C13 H13B 109.3 . . ?
C12 C13 H13B 109.3 . . ?
H13A C13 H13B 107.9 . . ?
N4 C14 C15 114.9(3) . . ?
N4 C14 C1 109.9(3) . . ?
C15 C14 C1 113.0(4) . . ?
N4 C14 H14 106.1 . . ?
C15 C14 H14 106.1 . . ?
C1 C14 H14 106.1 . . ?
C14 C15 H15A 109.5 . . ?
C14 C15 H15B 109.5 . . ?
H15A C15 H15B 109.5 . . ?
C14 C15 H15C 109.5 . . ?
H15A C15 H15C 109.5 . . ?
H15B C15 H15C 109.5 . . ?
N3 C16 C17 116.5(3) . . ?
N3 C16 H16A 108.2 . . ?
C17 C16 H16A 108.2 . . ?
N3 C16 H16B 108.2 . . ?
C17 C16 H16B 108.2 . . ?
H16A C16 H16B 107.3 . . ?
C18 C17 C16 111.0(3) . . ?
C18 C17 H17A 109.4 . . ?
C16 C17 H17A 109.4 . . ?
C18 C17 H17B 109.4 . . ?
C16 C17 H17B 109.4 . . ?
H17A C17 H17B 108.0 . . ?
O9 C18 N6 121.1(3) . . ?
O9 C18 C17 120.2(3) . . ?
N6 C18 C17 118.7(3) . . ?
C20 C19 H19A 109.5 . . ?
C20 C19 H19B 109.5 . . ?
H19A C19 H19B 109.5 . . ?
C20 C19 H19C 109.5 . . ?
H19A C19 H19C 109.5 . . ?
H19B C19 H19C 109.5 . . ?
N7 C20 C19 179.5(7) . . ?
N5 C22 C21 178.7(4) . . ?
C22 C21 H21A 109.5 . . ?
C22 C21 H21B 109.5 . . ?
H21A C21 H21B 109.5 . . ?
C22 C21 H21C 109.5 . . ?
H21A C21 H21C 109.5 . . ?
H21B C21 H21C 109.5 . . ?

loop_
_geom_bond_atom_site_label_1
_geom_bond_atom_site_label_2
_geom_bond_distance
_geom_bond_site_symmetry_2
_geom_bond_publ_flag
Ni1 N1 1.988(3) . yes
Ni1 O9 2.097(2) . yes
Ni1 N4 2.099(3) . yes
Ni1 N3 2.100(3) . yes
Ni1 N2 2.103(3) . yes
Ni1 N5 2.109(3) . yes
Cl1 O1 1.398(4) . yes
Cl1 O3 1.414(3) . yes
Cl1 O2 1.421(4) . yes
Cl1 O4 1.430(3) . yes
Cl2 O8 1.417(3) . yes
Cl2 O5 1.420(3) . yes
Cl2 O6 1.433(3) . yes
Cl2 O7 1.439(3) . yes
O9 C18 1.246(4) . yes
N1 C1 1.337(5) . yes
N1 C5 1.341(4) . yes
N2 C8 1.476(4) . yes
N2 C6 1.500(4) . yes
N2 H2N 0.9300 . ?
N3 C16 1.498(4) . yes
N3 C10 1.506(4) . yes
N3 C11 1.513(4) . yes
N4 C13 1.463(4) . yes
N4 C14 1.486(4) . yes
N4 H4N 0.9300 . ?
N5 C22 1.128(4) . yes
N6 C18 1.322(4) . yes
N6 H6A 0.8800 . ?
N6 H6B 0.8800 . ?
N7 C20 1.134(8) . yes
C1 C2 1.385(5) . ?
C1 C14 1.504(5) . ?
C2 C3 1.379(6) . ?
C2 H2 0.9500 . ?
C3 C4 1.366(6) . ?
C3 H3 0.9500 . ?
C4 C5 1.391(5) . ?
C4 H4 0.9500 . ?
C5 C6 1.515(5) . ?
C6 C7 1.517(5) . ?
C6 H6 1.0000 . ?
C7 H7A 0.9800 . ?
C7 H7B 0.9800 . ?
C7 H7C 0.9800 . ?
C8 C9 1.530(5) . ?
C8 H8A 0.9900 . ?
C8 H8B 0.9900 . ?
C9 C10 1.521(5) . ?
C9 H9A 0.9900 . ?
C9 H9B 0.9900 . ?
C10 H10A 0.9900 . ?
C10 H10B 0.9900 . ?
C11 C12 1.520(5) . ?
C11 H11A 0.9900 . ?
C11 H11B 0.9900 . ?
C12 C13 1.536(6) . ?
C12 H12A 0.9900 . ?
C12 H12B 0.9900 . ?
C13 H13A 0.9900 . ?
C13 H13B 0.9900 . ?
C14 C15 1.502(6) . ?
C14 H14 1.0000 . ?
C15 H15A 0.9800 . ?
C15 H15B 0.9800 . ?
C15 H15C 0.9800 . ?
C16 C17 1.542(5) . ?
C16 H16A 0.9900 . ?
C16 H16B 0.9900 . ?
C17 C18 1.490(5) . ?
C17 H17A 0.9900 . ?
C17 H17B 0.9900 . ?
C19 C20 1.442(9) . ?
C19 H19A 0.9800 . ?
C19 H19B 0.9800 . ?
C19 H19C 0.9800 . ?
C22 C21 1.448(5) . ?
C21 H21A 0.9800 . ?
C21 H21B 0.9800 . ?
C21 H21C 0.9800 . ?
